data_7109029
loop_
_publ_author_name
'Ali H. Essa'
'Reinner I. Lerrick'
'Floriana Tuna'
'Ross W. Harrington'
'William Clegg'
'Michael J. Hall'

_publ_section_title
;
 Reduction of 2,2,2-trichloro-1-arylethanones by RMgX: mechanistic
 investigation and the synthesis of substituted
 alpha,alpha-dichloroketones
;
_journal_name_full Chem.Commun.
_journal_page_first 2756
_journal_paper_doi 10.1039/c3cc39147g
_journal_volume 49
_journal_year 2013
_chemical_formula_moiety 'C14 H10 Cl2 N2 O4'
_chemical_formula_sum 'C14 H10 Cl2 N2 O4'
_chemical_formula_weight 341.14
_chemical_name_systematic
;
?
;
_space_group_IT_number 61
_symmetry_cell_setting orthorhombic
_symmetry_space_group_name_Hall '-P 2ac 2ab'
_symmetry_space_group_name_H-M 'P b c a'
_atom_sites_solution_hydrogens geom
_atom_sites_solution_primary direct
_atom_sites_solution_secondary difmap
_audit_creation_method SHELXL-97
_cell_angle_alpha 90.00
_cell_angle_beta 90.00
_cell_angle_gamma 90.00
_cell_formula_units_Z 8
_cell_length_a 12.4615(6)
_cell_length_b 13.4977(5)
_cell_length_c 17.2015(7)
_cell_measurement_reflns_used 5529
_cell_measurement_temperature 150(2)
_cell_measurement_theta_max 28.50
_cell_measurement_theta_min 3.01
_cell_volume 2893.3(2)
_computing_cell_refinement
;
CrysAlisPro, Agilent Technologies,
Version 1.171.34.49 (release 20-01-2011 CrysAlis171 .NET)
(compiled Jan 20 2011,15:58:25)
;
_computing_data_collection
;
CrysAlisPro, Agilent Technologies,
Version 1.171.34.49 (release 20-01-2011 CrysAlis171 .NET)
(compiled Jan 20 2011,15:58:25)
;
_computing_data_reduction
;
CrysAlisPro, Agilent Technologies,
Version 1.171.34.49 (release 20-01-2011 CrysAlis171 .NET)
(compiled Jan 20 2011,15:58:25)
;
_computing_molecular_graphics 'Bruker SHELXTL'
_computing_publication_material 'Bruker SHELXTL and local programs'
_computing_structure_refinement 'Bruker SHELXTL'
_computing_structure_solution 'Bruker SHELXTL'
_diffrn_ambient_temperature 150(2)
_diffrn_detector_area_resol_mean 10.3968
_diffrn_measured_fraction_theta_full 0.999
_diffrn_measured_fraction_theta_max 0.873
_diffrn_measurement_device_type 'Oxford Diffraction Gemini A Ultra diffractometer'
_diffrn_measurement_method '\w scans'
_diffrn_radiation_monochromator none
_diffrn_radiation_source 'sealed tube with Enhance optics'
_diffrn_radiation_type MoK\a
_diffrn_radiation_wavelength 0.71073
_diffrn_reflns_av_R_equivalents 0.0326
_diffrn_reflns_av_sigmaI/netI 0.0296
_diffrn_reflns_limit_h_max 16
_diffrn_reflns_limit_h_min -13
_diffrn_reflns_limit_k_max 17
_diffrn_reflns_limit_k_min -17
_diffrn_reflns_limit_l_max 22
_diffrn_reflns_limit_l_min -22
_diffrn_reflns_number 13352
_diffrn_reflns_theta_full 25.00
_diffrn_reflns_theta_max 28.56
_diffrn_reflns_theta_min 3.02
_exptl_absorpt_coefficient_mu 0.468
_exptl_absorpt_correction_T_max 0.955
_exptl_absorpt_correction_T_min 0.872
_exptl_absorpt_correction_type multi-scan
_exptl_absorpt_process_details
;
CrysAlisPro, Agilent Technologies,
Version 1.171.34.49 (release 20-01-2011 CrysAlis171 .NET)
(compiled Jan 20 2011,15:58:25)
Empirical absorption correction using spherical harmonics,
implemented in SCALE3 ABSPACK scaling algorithm.
;
_exptl_crystal_colour colourless
_exptl_crystal_density_diffrn 1.566
_exptl_crystal_density_method 'not measured'
_exptl_crystal_description block
_exptl_crystal_F_000 1392
_exptl_crystal_size_max 0.30
_exptl_crystal_size_mid 0.30
_exptl_crystal_size_min 0.10
_refine_diff_density_max 0.342
_refine_diff_density_min -0.268
_refine_diff_density_rms 0.051
_refine_ls_extinction_coef 0.0011(2)
_refine_ls_extinction_expression Fc^*^=kFc[1+0.001xFc^2^\l^3^/sin(2\q)]^-1/4^
_refine_ls_extinction_method SHELXL
_refine_ls_goodness_of_fit_ref 1.036
_refine_ls_hydrogen_treatment constr
_refine_ls_matrix_type full
_refine_ls_number_parameters 201
_refine_ls_number_reflns 3223
_refine_ls_number_restraints 0
_refine_ls_restrained_S_all 1.036
_refine_ls_R_factor_all 0.0426
_refine_ls_R_factor_gt 0.0323
_refine_ls_shift/su_max 0.001
_refine_ls_shift/su_mean 0.000
_refine_ls_structure_factor_coef Fsqd
_refine_ls_weighting_details 'calc w=1/[\s^2^(Fo^2^)+(0.0258P)^2^+1.7441P] where P=(Fo^2^+2Fc^2^)/3'
_refine_ls_weighting_scheme calc
_refine_ls_wR_factor_gt 0.0693
_refine_ls_wR_factor_ref 0.0753
_reflns_number_gt 2709
_reflns_number_total 3223
_reflns_threshold_expression I>2\s(I)
_cod_data_source_file c3cc39147g.txt
_cod_data_source_block mjh77_3h
_cod_database_code 7109029
_computing_special_details
;
TITL mjh77 in Pbca
CELL 0.71073 12.4615 13.4977 17.2015 90.000 90.000 90.000
ZERR 8.00 0.0006 0.0005 0.0007 0.000 0.000 0.000
LATT 1
SYMM 0.5-X, -Y, 0.5+Z
SYMM -X, 0.5+Y, 0.5-Z
SYMM 0.5+X, 0.5-Y, -Z
SFAC C H N O CL
UNIT 112 80 16 32 16
TEMP -123
L.S. 8
BOND $H
CONF
REM colourless block
SIZE 0.30 0.30 0.10
FMAP 2
PLAN 5
ACTA 50
WGHT 0.025800 1.744100
EXTI 0.001142
FVAR 0.12643
CL1 5 0.965303 0.683760 0.499291 11.00000 0.01961 0.02815 =
0.02812 0.00313 0.00662 -0.00370
CL2 5 0.868973 0.774420 0.633110 11.00000 0.02786 0.02288 =
0.03227 -0.00833 0.00047 -0.00497
N1 3 0.803058 0.457788 0.713172 11.00000 0.02646 0.01899 =
0.02050 0.00101 -0.00411 -0.00204
N3 3 0.630744 0.326189 0.352864 11.00000 0.03116 0.02432 =
0.02450 -0.00121 -0.00082 -0.00497
O1 4 0.972914 0.534492 0.615180 11.00000 0.01799 0.03488 =
0.02709 0.00309 -0.00173 0.00621
O2 4 0.694944 0.736492 0.531441 11.00000 0.02462 0.02093 =
0.03157 -0.00075 -0.00304 0.00598
O3 4 0.539655 0.323159 0.327331 11.00000 0.03572 0.03731 =
0.05173 -0.01142 -0.01542 -0.00452
O4 4 0.695916 0.259298 0.345250 11.00000 0.04365 0.02625 =
0.04454 -0.01270 -0.00319 0.00412
C1 1 0.884061 0.379732 0.710178 11.00000 0.03617 0.02107 =
0.04196 0.00461 -0.00638 0.00325
AFIX 137
H1A 2 0.861832 0.324462 0.743428 11.00000 -1.50000
H1B 2 0.952873 0.405915 0.728580 11.00000 -1.50000
H1C 2 0.891849 0.356427 0.656517 11.00000 -1.50000
AFIX 0
C2 1 0.711086 0.450937 0.753858 11.00000 0.03523 0.02561 =
0.01900 0.00189 0.00037 -0.01090
AFIX 43
H2A 2 0.692100 0.397211 0.786777 11.00000 -1.20000
AFIX 0
C3 1 0.648857 0.533075 0.740713 11.00000 0.02663 0.03102 =
0.02238 -0.00168 0.00539 -0.00572
AFIX 43
H3A 2 0.580528 0.546496 0.762824 11.00000 -1.20000
AFIX 0
C4 1 0.704549 0.592746 0.689079 11.00000 0.02197 0.02315 =
0.02182 0.00028 0.00211 0.00000
AFIX 43
H4A 2 0.680916 0.654633 0.669111 11.00000 -1.20000
AFIX 0
C5 1 0.801059 0.546186 0.671615 11.00000 0.02303 0.01790 =
0.01834 -0.00041 -0.00229 -0.00159
C6 1 0.886850 0.576111 0.621463 11.00000 0.01944 0.01974 =
0.01703 -0.00358 -0.00455 -0.00136
C7 1 0.864113 0.669899 0.570491 11.00000 0.01682 0.01809 =
0.02187 -0.00172 0.00337 -0.00126
C8 1 0.755249 0.667580 0.526408 11.00000 0.01686 0.01731 =
0.01853 0.00292 0.00168 -0.00071
C9 1 0.728508 0.577247 0.479499 11.00000 0.01635 0.01791 =
0.01796 0.00198 0.00018 -0.00046
C10 1 0.624049 0.571976 0.450055 11.00000 0.02048 0.02167 =
0.02973 -0.00120 -0.00086 0.00368
AFIX 43
H10A 2 0.575534 0.625143 0.458678 11.00000 -1.20000
AFIX 0
C11 1 0.591110 0.490032 0.408581 11.00000 0.01821 0.02825 =
0.02772 -0.00106 -0.00423 -0.00177
AFIX 43
H11A 2 0.520193 0.485681 0.388605 11.00000 -1.20000
AFIX 0
C12 1 0.664103 0.414374 0.396861 11.00000 0.02473 0.01970 =
0.01690 0.00041 0.00059 -0.00328
C13 1 0.767698 0.418068 0.424062 11.00000 0.02188 0.01966 =
0.01985 0.00163 0.00094 0.00369
AFIX 43
H13A 2 0.816207 0.365207 0.414334 11.00000 -1.20000
AFIX 0
C14 1 0.799756 0.500127 0.465778 11.00000 0.01699 0.02215 =
0.01949 0.00180 -0.00003 0.00174
AFIX 43
H14A 2 0.870984 0.503914 0.485236 11.00000 -1.20000
HKLF 4
REM mjh77 in Pbca
REM R1 = 0.0323 for 2709 Fo > 4sig(Fo) and 0.0426 for all 3223 data
REM 201 parameters refined using 0 restraints
END
;

loop_
_symmetry_equiv_pos_as_xyz
'x, y, z'
'-x+1/2, -y, z+1/2'
'-x, y+1/2, -z+1/2'
'x+1/2, -y+1/2, -z'
'-x, -y, -z'
'x-1/2, y, -z-1/2'
'x, -y-1/2, z-1/2'
'-x-1/2, y-1/2, z'

loop_
_atom_site_label
_atom_site_type_symbol
_atom_site_fract_x
_atom_site_fract_y
_atom_site_fract_z
_atom_site_U_iso_or_equiv
_atom_site_adp_type
_atom_site_occupancy
_atom_site_symmetry_multiplicity
_atom_site_calc_flag
_atom_site_refinement_flags
Cl1 Cl 0.96530(3) 0.68376(3) 0.49929(2) 0.02529(12) Uani 1 1 d .
Cl2 Cl 0.86897(4) 0.77442(3) 0.63311(2) 0.02767(12) Uani 1 1 d .
N1 N 0.80306(11) 0.45779(9) 0.71317(8) 0.0220(3) Uani 1 1 d .
N3 N 0.63074(13) 0.32619(10) 0.35286(8) 0.0267(3) Uani 1 1 d .
O1 O 0.97291(9) 0.53449(9) 0.61518(7) 0.0267(3) Uani 1 1 d .
O2 O 0.69494(9) 0.73649(8) 0.53144(7) 0.0257(3) Uani 1 1 d .
O3 O 0.53965(11) 0.32316(10) 0.32733(9) 0.0416(4) Uani 1 1 d .
O4 O 0.69592(11) 0.25930(9) 0.34525(8) 0.0381(3) Uani 1 1 d .
C1 C 0.88406(16) 0.37973(12) 0.71018(11) 0.0331(4) Uani 1 1 d .
H1A H 0.8618 0.3245 0.7434 0.050 Uiso 1 1 calc R
H1B H 0.9529 0.4059 0.7286 0.050 Uiso 1 1 calc R
H1C H 0.8918 0.3564 0.6565 0.050 Uiso 1 1 calc R
C2 C 0.71109(15) 0.45094(12) 0.75386(9) 0.0266(4) Uani 1 1 d .
H2A H 0.6921 0.3972 0.7868 0.032 Uiso 1 1 calc R
C3 C 0.64886(15) 0.53307(12) 0.74071(10) 0.0267(4) Uani 1 1 d .
H3A H 0.5805 0.5465 0.7628 0.032 Uiso 1 1 calc R
C4 C 0.70455(13) 0.59275(11) 0.68908(9) 0.0223(3) Uani 1 1 d .
H4A H 0.6809 0.6546 0.6691 0.027 Uiso 1 1 calc R
C5 C 0.80106(13) 0.54619(11) 0.67161(9) 0.0198(3) Uani 1 1 d .
C6 C 0.88685(13) 0.57611(11) 0.62146(9) 0.0187(3) Uani 1 1 d .
C7 C 0.86411(13) 0.66990(10) 0.57049(9) 0.0189(3) Uani 1 1 d .
C8 C 0.75525(13) 0.66758(10) 0.52641(9) 0.0176(3) Uani 1 1 d .
C9 C 0.72851(12) 0.57725(10) 0.47950(9) 0.0174(3) Uani 1 1 d .
C10 C 0.62405(13) 0.57198(12) 0.45005(10) 0.0240(4) Uani 1 1 d .
H10A H 0.5755 0.6251 0.4587 0.029 Uiso 1 1 calc R
C11 C 0.59111(14) 0.49003(12) 0.40858(10) 0.0247(4) Uani 1 1 d .
H11A H 0.5202 0.4857 0.3886 0.030 Uiso 1 1 calc R
C12 C 0.66410(13) 0.41437(11) 0.39686(9) 0.0204(3) Uani 1 1 d .
C13 C 0.76770(13) 0.41807(11) 0.42406(9) 0.0205(3) Uani 1 1 d .
H13A H 0.8162 0.3652 0.4143 0.025 Uiso 1 1 calc R
C14 C 0.79976(13) 0.50013(11) 0.46578(9) 0.0195(3) Uani 1 1 d .
H14A H 0.8710 0.5039 0.4852 0.023 Uiso 1 1 calc R

loop_
_atom_site_aniso_label
_atom_site_aniso_U_11
_atom_site_aniso_U_22
_atom_site_aniso_U_33
_atom_site_aniso_U_23
_atom_site_aniso_U_13
_atom_site_aniso_U_12
Cl1 0.0196(2) 0.0282(2) 0.0281(2) 0.00313(16) 0.00662(16) -0.00370(16)
Cl2 0.0279(2) 0.02288(19) 0.0323(2) -0.00833(16) 0.00047(18) -0.00497(17)
N1 0.0265(8) 0.0190(6) 0.0205(7) 0.0010(5) -0.0041(6) -0.0020(6)
N3 0.0312(9) 0.0243(7) 0.0245(7) -0.0012(6) -0.0008(6) -0.0050(6)
O1 0.0180(6) 0.0349(6) 0.0271(6) 0.0031(5) -0.0017(5) 0.0062(5)
O2 0.0246(6) 0.0209(5) 0.0316(6) -0.0008(5) -0.0030(5) 0.0060(5)
O3 0.0357(8) 0.0373(7) 0.0517(9) -0.0114(6) -0.0154(7) -0.0045(6)
O4 0.0436(8) 0.0263(6) 0.0445(8) -0.0127(6) -0.0032(7) 0.0041(6)
C1 0.0362(11) 0.0211(8) 0.0420(10) 0.0046(7) -0.0064(9) 0.0033(8)
C2 0.0352(10) 0.0256(8) 0.0190(8) 0.0019(7) 0.0004(7) -0.0109(8)
C3 0.0266(9) 0.0310(8) 0.0224(8) -0.0017(7) 0.0054(7) -0.0057(8)
C4 0.0220(9) 0.0231(7) 0.0218(8) 0.0003(6) 0.0021(7) 0.0000(7)
C5 0.0230(9) 0.0179(7) 0.0183(7) -0.0004(6) -0.0023(7) -0.0016(7)
C6 0.0194(8) 0.0197(7) 0.0170(7) -0.0036(6) -0.0045(6) -0.0014(7)
C7 0.0168(8) 0.0181(7) 0.0219(8) -0.0017(6) 0.0034(6) -0.0013(6)
C8 0.0169(8) 0.0173(7) 0.0185(7) 0.0029(6) 0.0017(6) -0.0007(6)
C9 0.0164(8) 0.0179(7) 0.0180(7) 0.0020(6) 0.0002(6) -0.0005(6)
C10 0.0205(8) 0.0217(7) 0.0297(9) -0.0012(7) -0.0009(7) 0.0037(7)
C11 0.0182(8) 0.0282(8) 0.0277(8) -0.0011(7) -0.0042(7) -0.0018(7)
C12 0.0247(9) 0.0197(7) 0.0169(7) 0.0004(6) 0.0006(6) -0.0033(7)
C13 0.0219(8) 0.0197(7) 0.0199(7) 0.0016(6) 0.0009(6) 0.0037(7)
C14 0.0170(8) 0.0222(7) 0.0195(7) 0.0018(6) 0.0000(6) 0.0017(7)

loop_
_atom_type_symbol
_atom_type_description
_atom_type_scat_dispersion_real
_atom_type_scat_dispersion_imag
_atom_type_scat_source
C C 0.0033 0.0016 'International Tables Vol C Tables 4.2.6.8 and 6.1.1.4'
H H 0.0000 0.0000 'International Tables Vol C Tables 4.2.6.8 and 6.1.1.4'
N N 0.0061 0.0033 'International Tables Vol C Tables 4.2.6.8 and 6.1.1.4'
O O 0.0106 0.0060 'International Tables Vol C Tables 4.2.6.8 and 6.1.1.4'
Cl Cl 0.1484 0.1585 'International Tables Vol C Tables 4.2.6.8 and 6.1.1.4'

loop_
_geom_angle_atom_site_label_1
_geom_angle_atom_site_label_2
_geom_angle_atom_site_label_3
_geom_angle
C1 N1 C2 123.88(14)
C1 N1 C5 127.82(14)
C2 N1 C5 108.11(14)
O3 N3 O4 123.80(14)
O3 N3 C12 118.44(14)
O4 N3 C12 117.75(14)
N1 C1 H1A 109.5
N1 C1 H1B 109.5
N1 C1 H1C 109.5
H1A C1 H1B 109.5
H1A C1 H1C 109.5
H1B C1 H1C 109.5
N1 C2 H2A 125.1
N1 C2 C3 109.88(14)
H2A C2 C3 125.1
C2 C3 H3A 126.5
C2 C3 C4 107.00(15)
H3A C3 C4 126.5
C3 C4 H4A 126.0
C3 C4 C5 108.01(14)
H4A C4 C5 126.0
N1 C5 C4 106.99(14)
N1 C5 C6 122.56(14)
C4 C5 C6 130.45(14)
O1 C6 C5 125.59(14)
O1 C6 C7 118.92(14)
C5 C6 C7 115.49(13)
Cl1 C7 Cl2 108.17(8)
Cl1 C7 C6 110.15(11)
Cl1 C7 C8 106.66(10)
Cl2 C7 C6 107.24(10)
Cl2 C7 C8 109.98(10)
C6 C7 C8 114.51(12)
O2 C8 C7 119.75(13)
O2 C8 C9 122.03(14)
C7 C8 C9 118.22(12)
C8 C9 C10 116.30(13)
C8 C9 C14 123.99(14)
C10 C9 C14 119.70(14)
C9 C10 H10A 119.8
C9 C10 C11 120.35(15)
H10A C10 C11 119.8
C10 C11 H11A 120.9
C10 C11 C12 118.18(15)
H11A C11 C12 120.9
N3 C12 C11 119.15(15)
N3 C12 C13 118.05(14)
C11 C12 C13 122.80(14)
C12 C13 H13A 120.7
C12 C13 C14 118.59(15)
H13A C13 C14 120.7
C9 C14 C13 120.36(15)
C9 C14 H14A 119.8
C13 C14 H14A 119.8

loop_
_geom_bond_atom_site_label_1
_geom_bond_atom_site_label_2
_geom_bond_distance
Cl1 C7 1.7678(16)
Cl2 C7 1.7760(15)
N1 C1 1.460(2)
N1 C2 1.346(2)
N1 C5 1.3911(19)
N3 O3 1.218(2)
N3 O4 1.2214(19)
N3 C12 1.471(2)
O1 C6 1.2155(19)
O2 C8 1.1989(18)
C1 H1A 0.980
C1 H1B 0.980
C1 H1C 0.980
C2 H2A 0.950
C2 C3 1.372(2)
C3 H3A 0.950
C3 C4 1.385(2)
C4 H4A 0.950
C4 C5 1.390(2)
C5 C6 1.432(2)
C6 C7 1.566(2)
C7 C8 1.554(2)
C8 C9 1.500(2)
C9 C10 1.399(2)
C9 C14 1.388(2)
C10 H10A 0.950
C10 C11 1.379(2)
C11 H11A 0.950
C11 C12 1.382(2)
C12 C13 1.374(2)
C13 H13A 0.950
C13 C14 1.379(2)
C14 H14A 0.950

loop_
_geom_torsion_atom_site_label_1
_geom_torsion_atom_site_label_2
_geom_torsion_atom_site_label_3
_geom_torsion_atom_site_label_4
_geom_torsion
C1 N1 C2 C3 -175.86(15)
C5 N1 C2 C3 -0.54(18)
N1 C2 C3 C4 0.56(19)
C2 C3 C4 C5 -0.36(19)
C3 C4 C5 N1 0.04(18)
C3 C4 C5 C6 179.73(15)
C1 N1 C5 C4 175.39(15)
C1 N1 C5 C6 -4.3(2)
C2 N1 C5 C4 0.30(17)
C2 N1 C5 C6 -179.42(14)
N1 C5 C6 O1 -7.4(2)
N1 C5 C6 C7 171.70(13)
C4 C5 C6 O1 172.94(16)
C4 C5 C6 C7 -8.0(2)
O1 C6 C7 Cl1 10.26(17)
O1 C6 C7 Cl2 -107.23(14)
O1 C6 C7 C8 130.45(15)
C5 C6 C7 Cl1 -168.91(11)
C5 C6 C7 Cl2 73.60(14)
C5 C6 C7 C8 -48.72(17)
Cl1 C7 C8 O2 -109.14(14)
Cl1 C7 C8 C9 71.79(14)
Cl2 C7 C8 O2 7.92(18)
Cl2 C7 C8 C9 -171.14(11)
C6 C7 C8 O2 128.75(15)
C6 C7 C8 C9 -50.32(18)
O2 C8 C9 C10 -7.9(2)
O2 C8 C9 C14 173.43(15)
C7 C8 C9 C10 171.11(13)
C7 C8 C9 C14 -7.5(2)
C8 C9 C10 C11 -177.70(15)
C14 C9 C10 C11 1.0(2)
C9 C10 C11 C12 -0.3(2)
C10 C11 C12 N3 179.94(14)
C10 C11 C12 C13 -0.7(2)
O3 N3 C12 C11 0.8(2)
O3 N3 C12 C13 -178.67(15)
O4 N3 C12 C11 -178.00(15)
O4 N3 C12 C13 2.6(2)
N3 C12 C13 C14 -179.64(13)
C11 C12 C13 C14 0.9(2)
C12 C13 C14 C9 -0.2(2)
C8 C9 C14 C13 177.89(14)
C10 C9 C14 C13 -0.7(2)
